data_4100751
loop_
_publ_author_name
'Helen M. Hoyt'
'Forrest E. Michael'
'Robert G. Bergman'

_publ_section_title
;
C-H Bond Activation of Hydrocarbons by an Imidozirconocene Complex
;
_journal_name_full 'Journal of the American Chemical Society'
_journal_page_first 1018
_journal_page_last 1019
_journal_paper_doi 10.1021/ja0385944
_journal_volume 126
_journal_year 2004
_chemical_formula_moiety 'C29 H33 F5 N2 Zr'
_chemical_formula_sum 'C29 H33 F5 N2 Zr'
_chemical_formula_weight 595.81
_space_group_IT_number 61
_space_group_name_Hall '-P 2ac 2ab'
_space_group_name_H-M_alt 'P b c a'
_symmetry_cell_setting orthorhombic
_symmetry_Int_Tables_number 61
_symmetry_space_group_name_Hall '-P 2ac 2ab'
_symmetry_space_group_name_H-M 'P b c a'
_cell_angle_alpha 89
_cell_angle_beta 89
_cell_angle_gamma 90
_cell_formula_units_Z 8
_cell_length_a 17.318(1)
_cell_length_b 8.6440(6)
_cell_length_c 33.192(2)
_cell_measurement_temperature 123.2
_cell_volume 4968(1)
_exptl_crystal_density_diffrn 1.593
_cod_database_code 4100751

loop_
_symmetry_equiv_pos_as_xyz
x,y,z
1/2+x,1/2-y,-z
-x,1/2+y,1/2-z
1/2-x,-y,1/2+z
-x,-y,-z
1/2-x,1/2+y,z
x,1/2-y,1/2+z
1/2+x,y,1/2-z

loop_
_atom_site_label
_atom_site_type_symbol
_atom_site_fract_x
_atom_site_fract_y
_atom_site_fract_z
_atom_site_U_iso_or_equiv
_atom_site_adp_type
_atom_site_occupancy
_atom_site_calc_flag
_atom_site_refinement_flags
_atom_site_disorder_assembly
_atom_site_disorder_group
Zr1 Zr -0.03635(2) 0.20969(4) 0.61018(1) 0.0139(1) Uani 1.00 d . . .
F1 F -0.1063(1) 0.0680(2) 0.63914(6) 0.0194(6) Uani 1.00 d . . .
F2 F 0.1246(1) 0.2931(3) 0.73296(6) 0.0263(7) Uani 1.00 d . . .
F3 F 0.1964(1) 0.5562(3) 0.71822(7) 0.0313(7) Uani 1.00 d . . .
F4 F 0.2015(1) 0.6810(3) 0.64214(7) 0.0308(7) Uani 1.00 d . . .
F5 F 0.1128(1) 0.5420(2) 0.58457(6) 0.0242(7) Uani 1.00 d . . .
N1 N 0.0436(2) 0.1371(4) 0.66141(9) 0.0167(9) Uani 1.00 d . . .
N2 N 0.0843(2) 0.3415(4) 0.62626(9) 0.0157(9) Uani 1.00 d . . .
C1 C 0.0869(2) 0.2658(5) 0.6629(1) 0.014(1) Uani 1.00 d . . .
C2 C 0.1264(2) 0.3445(5) 0.6943(1) 0.019(1) Uani 1.00 d . . .
C3 C 0.1624(2) 0.4819(5) 0.6875(1) 0.021(1) Uani 1.00 d . . .
C4 C 0.1624(2) 0.5490(5) 0.6497(1) 0.021(1) Uani 1.00 d . . .
C5 C 0.1196(2) 0.4753(5) 0.6212(1) 0.019(1) Uani 1.00 d . . .
C6 C 0.0479(2) 0.0102(5) 0.6918(1) 0.018(1) Uani 1.00 d . . .
C7 C 0.1318(2) -0.0253(5) 0.7032(1) 0.023(1) Uani 1.00 d . . .
C8 C -0.0019(2) 0.0477(5) 0.7288(1) 0.023(1) Uani 1.00 d . . .
C9 C 0.0159(2) -0.1364(5) 0.6723(1) 0.023(1) Uani 1.00 d . . .
C10 C -0.0672(2) 0.4798(5) 0.5900(1) 0.021(1) Uani 1.00 d . . .
C11 C -0.0659(2) 0.4838(4) 0.6327(1) 0.018(1) Uani 1.00 d . . .
C12 C -0.1289(2) 0.3999(4) 0.6473(1) 0.018(1) Uani 1.00 d . . .
C13 C -0.1541(2) 0.3741(5) 0.6902(1) 0.023(1) Uani 1.00 d . . .
C14 C -0.2197(2) 0.2570(5) 0.6932(1) 0.025(1) Uani 1.00 d . . .
C15 C -0.2794(2) 0.2827(5) 0.6600(1) 0.025(1) Uani 1.00 d . . .
C16 C -0.2449(2) 0.2553(5) 0.6181(1) 0.024(1) Uani 1.00 d . . .
C17 C -0.1713(2) 0.3460(4) 0.6137(1) 0.017(1) Uani 1.00 d . . .
C18 C -0.1336(2) 0.3953(5) 0.5781(1) 0.018(1) Uani 1.00 d . . .
C19 C -0.0790(2) 0.0483(5) 0.5535(1) 0.019(1) Uani 1.00 d . . .
C20 C -0.0208(2) -0.0416(4) 0.5720(1) 0.019(1) Uani 1.00 d . . .
C21 C 0.0503(2) 0.0335(5) 0.5652(1) 0.017(1) Uani 1.00 d . . .
C22 C 0.1310(2) -0.0164(5) 0.5766(1) 0.022(1) Uani 1.00 d . . .
C23 C 0.1883(2) 0.0480(5) 0.5457(1) 0.023(1) Uani 1.00 d . . .
C24 C 0.1786(2) 0.2214(5) 0.5404(1) 0.025(1) Uani 1.00 d . . .
C25 C 0.0990(2) 0.2645(5) 0.5236(1) 0.022(1) Uani 1.00 d . . .
C26 C 0.0357(2) 0.1681(4) 0.5418(1) 0.018(1) Uani 1.00 d . . .
C27 C -0.0445(2) 0.1772(4) 0.5343(1) 0.019(1) Uani 1.00 d . . .
C28 C -0.1559(2) 0.3600(5) 0.5353(1) 0.024(1) Uani 1.00 d . . .
C29 C -0.0860(2) 0.3026(5) 0.5114(1) 0.025(1) Uani 1.00 d . . .
C101 C -0.1134 0.4210 0.6124 0.0038 Uiso 0.00 d P . .
C102 C -0.0117 0.0771 0.5534 0.0038 Uiso 0.00 d P . .
H1 H 0.1331 -0.1104 0.7213 0.0274 Uiso 1.00 calc . . .
H2 H 0.1603 -0.0503 0.6796 0.0274 Uiso 1.00 calc . . .
H3 H 0.1541 0.0627 0.7158 0.0274 Uiso 1.00 calc . . .
H4 H 0.0166 0.1397 0.7411 0.0280 Uiso 1.00 calc . . .
H5 H -0.0540 0.0621 0.7206 0.0280 Uiso 1.00 calc . . .
H6 H 0.0009 -0.0353 0.7475 0.0280 Uiso 1.00 calc . . .
H7 H -0.0362 -0.1195 0.6644 0.0272 Uiso 1.00 calc . . .
H8 H 0.0459 -0.1615 0.6492 0.0272 Uiso 1.00 calc . . .
H9 H 0.0180 -0.2193 0.6910 0.0272 Uiso 1.00 calc . . .
H10 H -0.0303 0.5254 0.5726 0.0247 Uiso 1.00 calc . . .
H11 H -0.0283 0.5350 0.6488 0.0212 Uiso 1.00 calc . . .
H12 H -0.1113 0.3370 0.7052 0.0276 Uiso 1.00 calc . . .
H13 H -0.1710 0.4697 0.7011 0.0276 Uiso 1.00 calc . . .
H14 H -0.1990 0.1556 0.6908 0.0297 Uiso 1.00 calc . . .
H15 H -0.2441 0.2677 0.7187 0.0297 Uiso 1.00 calc . . .
H16 H -0.3212 0.2132 0.6640 0.0300 Uiso 1.00 calc . . .
H17 H -0.2977 0.3861 0.6616 0.0300 Uiso 1.00 calc . . .
H18 H -0.2343 0.1483 0.6147 0.0289 Uiso 1.00 calc . . .
H19 H -0.2808 0.2878 0.5982 0.0289 Uiso 1.00 calc . . .
H20 H -0.1326 0.0258 0.5538 0.0228 Uiso 1.00 calc . . .
H21 H -0.0283 -0.1355 0.5863 0.0231 Uiso 1.00 calc . . .
H22 H 0.1433 0.0222 0.6026 0.0260 Uiso 1.00 calc . . .
H23 H 0.1338 -0.1262 0.5768 0.0260 Uiso 1.00 calc . . .
H24 H 0.2393 0.0272 0.5547 0.0282 Uiso 1.00 calc . . .
H25 H 0.1799 -0.0015 0.5206 0.0282 Uiso 1.00 calc . . .
H26 H 0.1850 0.2702 0.5658 0.0303 Uiso 1.00 calc . . .
H27 H 0.2171 0.2576 0.5223 0.0303 Uiso 1.00 calc . . .
H28 H 0.0891 0.3704 0.5293 0.0265 Uiso 1.00 calc . . .
H29 H 0.0992 0.2491 0.4952 0.0265 Uiso 1.00 calc . . .
H30 H -0.1947 0.2823 0.5352 0.0292 Uiso 1.00 calc . . .
H31 H -0.1754 0.4512 0.5230 0.0292 Uiso 1.00 calc . . .
H32 H -0.0516 0.3864 0.5070 0.0297 Uiso 1.00 calc . . .
H33 H -0.1029 0.2627 0.4863 0.0297 Uiso 1.00 calc . . .

loop_
_atom_site_aniso_label
_atom_site_aniso_U_11
_atom_site_aniso_U_22
_atom_site_aniso_U_33
_atom_site_aniso_U_12
_atom_site_aniso_U_13
_atom_site_aniso_U_23
Zr1 0.0155(2) 0.0142(2) 0.0120(2) -0.0010(2) -0.0021(2) 0.0009(2)
F1 0.017(1) 0.018(1) 0.023(1) -0.001(1) 0.0013(10) 0.0049(10)
F2 0.027(1) 0.038(2) 0.014(1) 0.001(1) -0.0045(10) -0.005(1)
F3 0.024(1) 0.038(2) 0.032(1) -0.005(1) -0.007(1) -0.018(1)
F4 0.027(1) 0.025(2) 0.040(2) -0.011(1) 0.003(1) -0.006(1)
F5 0.030(1) 0.021(1) 0.022(1) -0.006(1) 0.003(1) 0.003(1)
N1 0.017(2) 0.018(2) 0.015(2) 0.001(2) 0.000(1) 0.003(1)
N2 0.017(2) 0.017(2) 0.013(2) -0.003(2) 0.001(1) -0.001(2)
C1 0.009(2) 0.020(2) 0.014(2) 0.004(2) 0.001(2) -0.002(2)
C2 0.015(2) 0.027(3) 0.015(2) 0.006(2) 0.001(2) -0.001(2)
C3 0.011(2) 0.026(3) 0.027(3) 0.001(2) -0.003(2) -0.015(2)
C4 0.016(2) 0.019(3) 0.027(3) -0.003(2) 0.004(2) -0.007(2)
C5 0.020(2) 0.019(2) 0.017(2) 0.002(2) 0.005(2) -0.001(2)
C6 0.022(2) 0.021(2) 0.012(2) 0.003(2) 0.000(2) 0.004(2)
C7 0.023(2) 0.027(3) 0.018(2) 0.006(2) 0.000(2) 0.000(2)
C8 0.023(2) 0.027(3) 0.019(2) 0.002(2) 0.002(2) 0.004(2)
C9 0.029(3) 0.021(2) 0.017(2) 0.000(2) 0.001(2) 0.007(2)
C10 0.021(2) 0.017(2) 0.024(2) 0.000(2) -0.003(2) 0.005(2)
C11 0.015(2) 0.014(2) 0.023(3) -0.001(2) -0.004(2) 0.000(2)
C12 0.018(2) 0.013(2) 0.023(2) 0.006(2) 0.001(2) -0.001(2)
C13 0.025(3) 0.026(3) 0.018(2) 0.008(2) 0.001(2) -0.002(2)
C14 0.025(2) 0.026(3) 0.024(2) 0.004(2) 0.006(2) 0.002(2)
C15 0.015(2) 0.022(2) 0.038(3) -0.002(2) 0.003(2) 0.005(2)
C16 0.018(2) 0.023(3) 0.030(3) -0.002(2) -0.006(2) 0.004(2)
C17 0.012(2) 0.015(2) 0.024(2) 0.003(2) -0.004(2) 0.001(2)
C18 0.017(2) 0.015(2) 0.023(2) 0.001(2) -0.008(2) 0.005(2)
C19 0.023(2) 0.021(3) 0.014(2) -0.005(2) -0.006(2) -0.005(2)
C20 0.032(3) 0.012(2) 0.013(2) -0.003(2) -0.005(2) 0.000(2)
C21 0.023(2) 0.017(2) 0.011(2) -0.002(2) 0.001(2) -0.009(2)
C22 0.031(3) 0.016(2) 0.018(2) 0.004(2) -0.001(2) -0.001(2)
C23 0.026(2) 0.026(3) 0.018(2) 0.002(2) 0.002(2) -0.007(2)
C24 0.027(2) 0.028(3) 0.021(2) -0.004(2) 0.008(2) -0.007(2)
C25 0.033(3) 0.019(2) 0.014(2) -0.003(2) 0.006(2) 0.001(2)
C26 0.030(2) 0.013(2) 0.010(2) 0.002(2) 0.000(2) -0.002(2)
C27 0.027(2) 0.020(3) 0.010(2) -0.001(2) -0.004(2) -0.002(2)
C28 0.027(3) 0.024(3) 0.022(2) -0.001(2) -0.011(2) 0.008(2)
C29 0.035(3) 0.026(3) 0.013(2) -0.001(2) -0.006(2) 0.002(2)

loop_
_geom_bond_atom_site_label_1
_geom_bond_atom_site_label_2
_geom_bond_distance
_geom_bond_site_symmetry_1
_geom_bond_site_symmetry_2
_geom_bond_publ_flag
ZR1 F1 1.972(2) . . yes
ZR1 N1 2.282(3) . . yes
ZR1 N2 2.439(3) . . yes
ZR1 C10 2.486(4) . . yes
ZR1 C11 2.537(4) . . yes
ZR1 C12 2.607(4) . . yes
ZR1 C17 2.621(4) . . yes
ZR1 C18 2.558(4) . . yes
ZR1 C19 2.456(4) . . yes
ZR1 C20 2.530(4) . . yes
ZR1 C21 2.607(4) . . yes
ZR1 C26 2.615(4) . . yes
ZR1 C27 2.537(4) . . yes
ZR1 C101 2.2632(4) . . yes
ZR1 C102 2.2467(4) . . yes
F2 C2 1.358(4) . . yes
F3 C3 1.343(4) . . yes
F4 C4 1.351(4) . . yes
F5 C5 1.350(4) . . yes
N1 C1 1.342(5) . . yes
N1 C6 1.492(5) . . yes
N2 C1 1.381(5) . . yes
N2 C5 1.319(5) . . yes
C1 C2 1.422(5) . . yes
C2 C3 1.360(5) . . yes
C3 C4 1.380(5) . . yes
C4 C5 1.362(5) . . yes
C6 C7 1.533(5) . . yes
C6 C8 1.534(5) . . yes
C6 C9 1.528(5) . . yes
C10 C11 1.417(5) . . yes
C10 C18 1.418(5) . . yes
C11 C12 1.398(5) . . yes
C12 C13 1.503(5) . . yes
C12 C17 1.416(5) . . yes
C13 C14 1.525(6) . . yes
C14 C15 1.528(5) . . yes
C15 C16 1.532(6) . . yes
C16 C17 1.503(6) . . yes
C17 C18 1.415(5) . . yes
C18 C28 1.503(5) . . yes
C19 C20 1.412(5) . . yes
C19 C27 1.414(5) . . yes
C20 C21 1.409(5) . . yes
C21 C22 1.511(5) . . yes
C21 C26 1.422(5) . . yes
C22 C23 1.531(5) . . yes
C23 C24 1.519(6) . . yes
C24 C25 1.534(6) . . yes
C25 C26 1.504(5) . . yes
C26 C27 1.414(5) . . yes
C27 C29 1.505(5) . . yes
C28 C29 1.530(6) . . yes
